data_7209540
loop_
_publ_author_name
'Aaker\"oy, Christer B.'
'Panikkattu, Sheelu'
'Chopade, Prashant D.'
'Desper, John'

_publ_section_title
;
 Competing hydrogen-bond and halogen-bond donors in crystal engineering
;
_journal_issue 16
_journal_name_full CrystEngComm
_journal_page_first 3125
_journal_paper_doi 10.1039/c2ce26747k
_journal_volume 15
_journal_year 2013
_chemical_formula_moiety
;
(C10 H8 N4) (C7 H F4 I O2)2
;
_chemical_formula_sum 'C24 H10 F8 I2 N4 O4'
_chemical_formula_weight 824.16
_chemical_name_common
;3,3'-AzoPy 1-HB-XB (3-pyridyl)-N=N-(3-pyridyl), (4-I-F4-
PhCOOH)2
;
_chemical_name_systematic
;
3,3'-AzoPy 1-HB-XB (3-pyridyl)-N=N-(3-pyridyl), (4-I-F4-PhCOOH)2
;
_space_group_IT_number 14
_symmetry_cell_setting monoclinic
_symmetry_space_group_name_Hall '-P 2ybc'
_symmetry_space_group_name_H-M 'P 1 21/c 1'
_atom_sites_solution_hydrogens geom
_atom_sites_solution_primary direct
_atom_sites_solution_secondary difmap
_audit_creation_method SHELXL-97
_cell_angle_alpha 90.00
_cell_angle_beta 100.151(2)
_cell_angle_gamma 90.00
_cell_formula_units_Z 2
_cell_length_a 4.9020(3)
_cell_length_b 21.4561(12)
_cell_length_c 12.1298(7)
_cell_measurement_reflns_used 9966
_cell_measurement_temperature 120(2)
_cell_measurement_theta_max 32.66
_cell_measurement_theta_min 2.55
_cell_volume 1255.82(13)
_computing_cell_refinement 'Bruker SAINT'
_computing_data_collection 'Bruker APEX2'
_computing_data_reduction 'Bruker SAINT'
_computing_molecular_graphics 'Bruker SHELXTL'
_computing_publication_material 'Bruker SHELXTL'
_computing_structure_refinement 'SHELXL-97 (Sheldrick, 2008)'
_computing_structure_solution 'SHELXS-97 (Sheldrick, 2008)'
_diffrn_ambient_temperature 120(2)
_diffrn_measured_fraction_theta_full 0.981
_diffrn_measured_fraction_theta_max 0.899
_diffrn_measurement_device_type 'Bruker APEX-II CCD'
_diffrn_measurement_method '\f and \w scans'
_diffrn_radiation_monochromator graphite
_diffrn_radiation_source 'fine-focus sealed tube'
_diffrn_radiation_type MoK\a
_diffrn_radiation_wavelength 0.71073
_diffrn_reflns_av_R_equivalents 0.0187
_diffrn_reflns_av_sigmaI/netI 0.0198
_diffrn_reflns_limit_h_max 6
_diffrn_reflns_limit_h_min -7
_diffrn_reflns_limit_k_max 29
_diffrn_reflns_limit_k_min -32
_diffrn_reflns_limit_l_max 17
_diffrn_reflns_limit_l_min -17
_diffrn_reflns_number 13823
_diffrn_reflns_theta_full 30.00
_diffrn_reflns_theta_max 32.56
_diffrn_reflns_theta_min 1.90
_exptl_absorpt_coefficient_mu 2.606
_exptl_absorpt_correction_T_max 0.8186
_exptl_absorpt_correction_T_min 0.4893
_exptl_absorpt_correction_type multi-scan
_exptl_absorpt_process_details SADABS
_exptl_crystal_colour orange
_exptl_crystal_density_diffrn 2.180
_exptl_crystal_density_method 'not measured'
_exptl_crystal_description rod
_exptl_crystal_F_000 784
_exptl_crystal_size_max 0.32
_exptl_crystal_size_mid 0.14
_exptl_crystal_size_min 0.08
_refine_diff_density_max 0.494
_refine_diff_density_min -0.545
_refine_diff_density_rms 0.086
_refine_ls_extinction_method none
_refine_ls_goodness_of_fit_ref 1.068
_refine_ls_hydrogen_treatment mixed
_refine_ls_matrix_type full
_refine_ls_number_parameters 236
_refine_ls_number_reflns 4126
_refine_ls_number_restraints 35
_refine_ls_restrained_S_all 1.064
_refine_ls_R_factor_all 0.0239
_refine_ls_R_factor_gt 0.0207
_refine_ls_shift/su_max 0.002
_refine_ls_shift/su_mean 0.000
_refine_ls_structure_factor_coef Fsqd
_refine_ls_weighting_details 'calc w=1/[\s^2^(Fo^2^)+(0.0200P)^2^+1.0000P] where P=(Fo^2^+2Fc^2^)/3'
_refine_ls_weighting_scheme calc
_refine_ls_wR_factor_gt 0.0492
_refine_ls_wR_factor_ref 0.0508
_reflns_number_gt 3713
_reflns_number_total 4126
_reflns_threshold_expression >2sigma(I)
_cod_data_source_file c2ce26747k.txt
_cod_data_source_block 3,3'-azpy:COOH-I
_cod_depositor_comments
;
The following automatic conversions were performed:

'_symmetry_cell_setting' value 'Monoclinic' changed to 'monoclinic'
according to /home/saulius/struct/CIF-dictionaries/cif_core.dic
dictionary named 'cif_core.dic' version 2.4.2 from 2011-04-26.

Automatic conversion script
Id: cif_fix_values 1891 2012-01-12 08:04:46Z andrius 
;
_cod_original_sg_symbol_H-M P2(1)/c
_cod_database_code 7209540

loop_
_symmetry_equiv_pos_as_xyz
'x, y, z'
'-x, y+1/2, -z+1/2'
'-x, -y, -z'
'x, -y-1/2, z-1/2'

loop_
_atom_site_label
_atom_site_type_symbol
_atom_site_fract_x
_atom_site_fract_y
_atom_site_fract_z
_atom_site_U_iso_or_equiv
_atom_site_adp_type
_atom_site_occupancy
_atom_site_symmetry_multiplicity
_atom_site_calc_flag
_atom_site_refinement_flags
_atom_site_disorder_assembly
_atom_site_disorder_group
N11 N -0.0676(3) 0.01018(7) 0.74150(13) 0.0213(3) Uani 1 1 d . . .
H11 H 0.095(5) 0.0424(11) 0.7007(19) 0.026 Uiso 1 1 d . A 1
C12 C -0.1425(4) 0.02582(8) 0.83839(15) 0.0201(3) Uani 1 1 d . . .
H12 H -0.0653 0.0621 0.8766 0.024 Uiso 1 1 calc R . .
C13 C -0.3301(3) -0.00962(8) 0.88449(15) 0.0193(3) Uani 1 1 d . . .
N13 N -0.3986(3) 0.01357(7) 0.98623(13) 0.0207(3) Uani 1 1 d . . .
C14 C -0.4335(4) -0.06410(9) 0.83147(16) 0.0233(3) Uani 1 1 d . . .
H14 H -0.5590 -0.0896 0.8626 0.028 Uiso 1 1 calc R . .
C15 C -0.3497(4) -0.08047(9) 0.73222(17) 0.0264(4) Uani 1 1 d . . .
H15 H -0.4147 -0.1178 0.6945 0.032 Uiso 1 1 calc R . .
C16 C -0.1699(4) -0.04163(9) 0.68874(16) 0.0252(4) Uani 1 1 d . . .
H16 H -0.1176 -0.0521 0.6193 0.030 Uiso 1 1 calc R . .
I1 I 1.13019(2) 0.297628(5) 0.463087(9) 0.01950(4) Uani 0.9839(5) 1 d PD . 1
C21A C 0.5658(4) 0.16044(8) 0.65628(15) 0.0168(3) Uani 0.9839(5) 1 d PD . 1
C22A C 0.6296(4) 0.22116(9) 0.69268(17) 0.0180(3) Uani 0.9839(5) 1 d PD . 1
C23A C 0.7966(5) 0.25910(9) 0.64181(17) 0.0174(3) Uani 0.9839(5) 1 d PD . 1
C24A C 0.9061(4) 0.23925(9) 0.55036(15) 0.0173(3) Uani 0.9839(5) 1 d PD . 1
C25A C 0.8456(4) 0.17893(9) 0.51396(15) 0.0187(3) Uani 0.9839(5) 1 d PD . 1
C26A C 0.6807(4) 0.14055(8) 0.56519(15) 0.0181(3) Uani 0.9839(5) 1 d PD . 1
C27A C 0.3839(4) 0.11942(10) 0.71323(17) 0.0175(3) Uani 0.9839(5) 1 d PD . 1
O21A O 0.2475(3) 0.07789(7) 0.64712(12) 0.0242(3) Uani 0.9839(5) 1 d PD . 1
O22A O 0.3710(3) 0.12583(6) 0.81155(11) 0.0247(3) Uani 0.9839(5) 1 d PD . 1
F22A F 0.5178(3) 0.24600(5) 0.77546(11) 0.0235(3) Uani 0.9839(5) 1 d PD . 1
F23A F 0.8437(4) 0.31747(6) 0.68031(11) 0.0240(4) Uani 0.9839(5) 1 d PD . 1
F25A F 0.9486(4) 0.15663(6) 0.42678(12) 0.0265(3) Uani 0.9839(5) 1 d PD . 1
F26A F 0.6419(3) 0.08250(5) 0.52545(11) 0.0238(2) Uani 0.9839(5) 1 d PD . 1
I2 I 0.3175(19) 0.0992(4) 0.6929(8) 0.0175(3) Uani 0.0161(5) 1 d PD . 2
C21B C 0.904(14) 0.2491(18) 0.543(5) 0.0173(3) Uani 0.0161(5) 1 d PD . 2
C22B C 0.869(18) 0.188(2) 0.502(5) 0.0187(3) Uani 0.0161(5) 1 d PD . 2
C23B C 0.747(12) 0.1429(16) 0.557(5) 0.0181(3) Uani 0.0161(5) 1 d PD . 2
C24B C 0.612(13) 0.1578(18) 0.645(5) 0.0168(3) Uani 0.0161(5) 1 d PD . 2
C25B C 0.647(19) 0.218(2) 0.687(6) 0.0180(3) Uani 0.0161(5) 1 d PD . 2
C26B C 0.798(19) 0.261(2) 0.640(6) 0.0174(3) Uani 0.0161(5) 1 d PD . 2
C27B C 1.094(11) 0.2937(16) 0.498(5) 0.01950(4) Uani 0.0161(5) 1 d PD . 2
O21B O 1.013(13) 0.3515(16) 0.499(6) 0.01950(4) Uani 0.0161(5) 1 d PD . 2
O22B O 1.269(11) 0.274(2) 0.447(6) 0.01950(4) Uani 0.0161(5) 1 d PD . 2
F22B F 0.99(2) 0.170(3) 0.417(7) 0.0265(3) Uani 0.0161(5) 1 d PD . 2
F23B F 0.699(19) 0.087(2) 0.507(7) 0.0238(2) Uani 0.0161(5) 1 d PD . 2
F25B F 0.56(2) 0.232(2) 0.782(6) 0.0235(3) Uani 0.0161(5) 1 d PD . 2
F26B F 0.87(3) 0.313(4) 0.700(9) 0.0240(4) Uani 0.0161(5) 1 d PD . 2

loop_
_atom_site_aniso_label
_atom_site_aniso_U_11
_atom_site_aniso_U_22
_atom_site_aniso_U_33
_atom_site_aniso_U_23
_atom_site_aniso_U_13
_atom_site_aniso_U_12
N11 0.0201(7) 0.0197(7) 0.0250(7) 0.0033(6) 0.0065(6) 0.0003(6)
C12 0.0175(7) 0.0179(8) 0.0249(8) 0.0024(6) 0.0040(6) -0.0011(6)
C13 0.0177(7) 0.0182(8) 0.0217(7) 0.0037(6) 0.0026(6) -0.0002(6)
N13 0.0190(6) 0.0214(7) 0.0218(7) 0.0032(6) 0.0041(5) -0.0009(6)
C14 0.0239(8) 0.0196(8) 0.0267(8) 0.0053(7) 0.0053(7) -0.0028(7)
C15 0.0316(9) 0.0186(8) 0.0292(9) -0.0002(7) 0.0061(8) -0.0045(8)
C16 0.0283(9) 0.0215(8) 0.0271(9) 0.0004(7) 0.0085(7) 0.0024(7)
I1 0.01886(6) 0.02132(6) 0.01910(6) 0.00386(4) 0.00548(4) -0.00091(4)
C21A 0.0157(7) 0.0185(7) 0.0170(7) 0.0021(6) 0.0050(6) 0.0022(6)
C22A 0.0185(8) 0.0204(8) 0.0163(7) -0.0006(6) 0.0068(6) 0.0038(7)
C23A 0.0189(7) 0.0142(7) 0.0192(7) -0.0005(6) 0.0038(6) 0.0012(6)
C24A 0.0166(7) 0.0183(8) 0.0174(7) 0.0038(6) 0.0044(6) 0.0021(6)
C25A 0.0224(8) 0.0202(8) 0.0150(7) -0.0001(6) 0.0074(6) 0.0024(7)
C26A 0.0201(8) 0.0174(7) 0.0172(7) -0.0022(6) 0.0045(6) 0.0007(6)
C27A 0.0167(8) 0.0144(9) 0.0219(9) 0.0007(7) 0.0052(7) 0.0015(7)
O21A 0.0249(6) 0.0257(7) 0.0229(6) -0.0009(6) 0.0066(5) -0.0086(6)
O22A 0.0322(7) 0.0225(6) 0.0228(6) 0.0010(5) 0.0144(5) 0.0019(6)
F22A 0.0306(7) 0.0197(5) 0.0242(5) -0.0030(5) 0.0158(5) 0.0024(5)
F23A 0.0320(8) 0.0159(5) 0.0257(7) -0.0028(5) 0.0096(7) -0.0018(5)
F25A 0.0365(8) 0.0252(6) 0.0223(6) -0.0041(5) 0.0179(5) -0.0026(6)
F26A 0.0315(7) 0.0189(5) 0.0232(6) -0.0046(4) 0.0112(4) -0.0046(5)
I2 0.0167(8) 0.0144(9) 0.0219(9) 0.0007(7) 0.0052(7) 0.0015(7)
C21B 0.0166(7) 0.0183(8) 0.0174(7) 0.0038(6) 0.0044(6) 0.0021(6)
C22B 0.0224(8) 0.0202(8) 0.0150(7) -0.0001(6) 0.0074(6) 0.0024(7)
C23B 0.0201(8) 0.0174(7) 0.0172(7) -0.0022(6) 0.0045(6) 0.0007(6)
C24B 0.0157(7) 0.0185(7) 0.0170(7) 0.0021(6) 0.0050(6) 0.0022(6)
C25B 0.0185(8) 0.0204(8) 0.0163(7) -0.0006(6) 0.0068(6) 0.0038(7)
C26B 0.0189(7) 0.0142(7) 0.0192(7) -0.0005(6) 0.0038(6) 0.0012(6)
C27B 0.01886(6) 0.02132(6) 0.01910(6) 0.00386(4) 0.00548(4) -0.00091(4)
O21B 0.01886(6) 0.02132(6) 0.01910(6) 0.00386(4) 0.00548(4) -0.00091(4)
O22B 0.01886(6) 0.02132(6) 0.01910(6) 0.00386(4) 0.00548(4) -0.00091(4)
F22B 0.0365(8) 0.0252(6) 0.0223(6) -0.0041(5) 0.0179(5) -0.0026(6)
F23B 0.0315(7) 0.0189(5) 0.0232(6) -0.0046(4) 0.0112(4) -0.0046(5)
F25B 0.0306(7) 0.0197(5) 0.0242(5) -0.0030(5) 0.0158(5) 0.0024(5)
F26B 0.0320(8) 0.0159(5) 0.0257(7) -0.0028(5) 0.0096(7) -0.0018(5)

loop_
_atom_type_symbol
_atom_type_description
_atom_type_scat_dispersion_real
_atom_type_scat_dispersion_imag
_atom_type_scat_source
C C 0.0033 0.0016 'International Tables Vol C Tables 4.2.6.8 and 6.1.1.4'
H H 0.0000 0.0000 'International Tables Vol C Tables 4.2.6.8 and 6.1.1.4'
N N 0.0061 0.0033 'International Tables Vol C Tables 4.2.6.8 and 6.1.1.4'
O O 0.0106 0.0060 'International Tables Vol C Tables 4.2.6.8 and 6.1.1.4'
F F 0.0171 0.0103 'International Tables Vol C Tables 4.2.6.8 and 6.1.1.4'
I I -0.4742 1.8119 'International Tables Vol C Tables 4.2.6.8 and 6.1.1.4'

loop_
_geom_angle_atom_site_label_1
_geom_angle_atom_site_label_2
_geom_angle_atom_site_label_3
_geom_angle
_geom_angle_site_symmetry_1
_geom_angle_site_symmetry_3
C12 N11 C16 119.55(16) . .
C12 N11 H11 121.0(11) . .
C16 N11 H11 119.5(11) . .
N11 C12 C13 121.52(17) . .
N11 C12 H12 119.2 . .
C13 C12 H12 119.2 . .
C12 C13 C14 119.36(17) . .
C12 C13 N13 115.63(16) . .
C14 C13 N13 125.01(16) . .
N13 N13 C13 112.92(19) 3_457 .
C15 C14 C13 118.50(17) . .
C15 C14 H14 120.7 . .
C13 C14 H14 120.7 . .
C16 C15 C14 119.05(18) . .
C16 C15 H15 120.5 . .
C14 C15 H15 120.5 . .
N11 C16 C15 121.95(18) . .
N11 C16 H16 119.0 . .
C15 C16 H16 119.0 . .
C24A I1 O22A 170.66(6) . 4_665
C26A C21A C22A 116.00(15) . .
C26A C21A C27A 122.70(17) . .
C22A C21A C27A 121.31(16) . .
F22A C22A C23A 117.15(16) . .
F22A C22A C21A 120.79(15) . .
C23A C22A C21A 121.97(15) . .
F23A C23A C22A 118.42(15) . .
F23A C23A C24A 119.95(15) . .
C22A C23A C24A 121.59(16) . .
C23A C24A C25A 116.93(15) . .
C23A C24A I1 122.61(13) . .
C25A C24A I1 120.34(12) . .
F25A C25A C26A 118.44(16) . .
F25A C25A C24A 119.84(15) . .
C26A C25A C24A 121.73(15) . .
F26A C26A C25A 116.88(15) . .
F26A C26A C21A 121.32(16) . .
C25A C26A C21A 121.78(16) . .
O22A C27A O21A 125.0(2) . .
O22A C27A C21A 121.5(2) . .
O21A C27A C21A 113.53(16) . .
C27A O21A H11 111.5(10) . .
C24B I2 H11 164.6(12) . .
C26B C21B C22B 116.0(7) . .
C26B C21B C27B 122.2(9) . .
C22B C21B C27B 120.6(8) . .
F22B C22B C23B 116.9(9) . .
F22B C22B C21B 120.7(9) . .
C23B C22B C21B 121.8(8) . .
F23B C23B C22B 118.0(10) . .
F23B C23B C24B 118.9(9) . .
C22B C23B C24B 121.0(8) . .
C25B C24B C23B 117.0(6) . .
C25B C24B I2 120.4(8) . .
C23B C24B I2 121.7(8) . .
F25B C25B C26B 118.2(9) . .
F25B C25B C24B 119.9(9) . .
C26B C25B C24B 121.5(7) . .
F26B C26B C25B 116.7(9) . .
F26B C26B C21B 121.2(10) . .
C25B C26B C21B 121.6(6) . .
O22B C27B O21B 125.0(11) . .
O22B C27B C21B 120.4(10) . .
O21B C27B C21B 113.0(9) . .

loop_
_geom_bond_atom_site_label_1
_geom_bond_atom_site_label_2
_geom_bond_distance
_geom_bond_site_symmetry_2
N11 C12 1.334(2) .
N11 C16 1.336(2) .
N11 H11 1.22(2) .
C12 C13 1.385(2) .
C12 H12 0.9500 .
C13 C14 1.386(3) .
C13 N13 1.425(2) .
N13 N13 1.247(3) 3_457
C14 C15 1.384(3) .
C14 H14 0.9500 .
C15 C16 1.383(3) .
C15 H15 0.9500 .
C16 H16 0.9500 .
I1 C24A 2.0751(17) .
I1 O22A 2.8694(13) 4_665
C21A C26A 1.393(2) .
C21A C22A 1.393(2) .
C21A C27A 1.505(3) .
C22A F22A 1.3368(19) .
C22A C23A 1.375(2) .
C23A F23A 1.342(2) .
C23A C24A 1.382(2) .
C24A C25A 1.383(3) .
C25A F25A 1.3380(19) .
C25A C26A 1.376(2) .
C26A F26A 1.337(2) .
C27A O22A 1.213(2) .
C27A O21A 1.302(3) .
O21A H11 1.32(2) .
I2 C24B 2.075(5) .
I2 H11 1.65(3) .
C21B C26B 1.393(5) .
C21B C22B 1.394(5) .
C21B C27B 1.508(6) .
C22B F22B 1.337(5) .
C22B C23B 1.375(6) .
C23B F23B 1.345(6) .
C23B C24B 1.385(5) .
C24B C25B 1.382(5) .
C25B F25B 1.338(5) .
C25B C26B 1.377(5) .
C26B F26B 1.338(6) .
C27B O22B 1.215(6) .
C27B O21B 1.302(6) .

loop_
_geom_hbond_atom_site_label_D
_geom_hbond_atom_site_label_H
_geom_hbond_atom_site_label_A
_geom_hbond_distance_DH
_geom_hbond_distance_HA
_geom_hbond_distance_DA
_geom_hbond_angle_DHA
N11 H11 O21A 1.22(2) 1.32(2) 2.536(2) 174(2)

loop_
_geom_torsion_atom_site_label_1
_geom_torsion_atom_site_label_2
_geom_torsion_atom_site_label_3
_geom_torsion_atom_site_label_4
_geom_torsion
_geom_torsion_site_symmetry_1
_geom_torsion_site_symmetry_4
C16 N11 C12 C13 -1.7(3) . .
N11 C12 C13 C14 2.9(3) . .
N11 C12 C13 N13 -177.94(16) . .
C12 C13 N13 N13 168.34(19) . 3_457
C14 C13 N13 N13 -12.5(3) . 3_457
C12 C13 C14 C15 -1.5(3) . .
N13 C13 C14 C15 179.43(17) . .
C13 C14 C15 C16 -1.0(3) . .
C12 N11 C16 C15 -0.9(3) . .
C14 C15 C16 N11 2.2(3) . .
C26A C21A C22A F22A 176.28(19) . .
C27A C21A C22A F22A -3.9(3) . .
C26A C21A C22A C23A -0.1(3) . .
C27A C21A C22A C23A 179.71(19) . .
F22A C22A C23A F23A 2.1(3) . .
C21A C22A C23A F23A 178.6(2) . .
F22A C22A C23A C24A -175.4(2) . .
C21A C22A C23A C24A 1.2(3) . .
F23A C23A C24A C25A -178.95(19) . .
C22A C23A C24A C25A -1.5(3) . .
F23A C23A C24A I1 -2.9(3) . .
C22A C23A C24A I1 174.55(16) . .
O22A I1 C24A C23A -119.8(3) 4_665 .
O22A I1 C24A C25A 56.2(4) 4_665 .
C23A C24A C25A F25A -179.08(19) . .
I1 C24A C25A F25A 4.8(3) . .
C23A C24A C25A C26A 0.9(3) . .
I1 C24A C25A C26A -175.25(15) . .
F25A C25A C26A F26A 1.9(3) . .
C24A C25A C26A F26A -178.08(17) . .
F25A C25A C26A C21A -179.94(18) . .
C24A C25A C26A C21A 0.1(3) . .
C22A C21A C26A F26A 177.61(17) . .
C27A C21A C26A F26A -2.2(3) . .
C22A C21A C26A C25A -0.5(3) . .
C27A C21A C26A C25A 179.69(18) . .
C26A C21A C27A O22A 151.55(19) . .
C22A C21A C27A O22A -28.3(3) . .
C26A C21A C27A O21A -28.4(2) . .
C22A C21A C27A O21A 151.73(18) . .
C26B C21B C22B F22B -173(9) . .
C27B C21B C22B F22B -5(9) . .
C26B C21B C22B C23B -2(8) . .
C27B C21B C22B C23B 166(6) . .
F22B C22B C23B F23B -15(9) . .
C21B C22B C23B F23B 174(7) . .
F22B C22B C23B C24B -178(8) . .
C21B C22B C23B C24B 11(8) . .
F23B C23B C24B C25B -174(6) . .
C22B C23B C24B C25B -11(6) . .
F23B C23B C24B I2 -4(7) . .
C22B C23B C24B I2 159(6) . .
C23B C24B C25B F25B -170(9) . .
I2 C24B C25B F25B 21(9) . .
C23B C24B C25B C26B 3(8) . .
I2 C24B C25B C26B -167(7) . .
F25B C25B C26B F26B 6(12) . .
C24B C25B C26B F26B -167(10) . .
F25B C25B C26B C21B 178(10) . .
C24B C25B C26B C21B 5(10) . .
C22B C21B C26B F26B 166(10) . .
C27B C21B C26B F26B -2(10) . .
C22B C21B C26B C25B -6(8) . .
C27B C21B C26B C25B -173(7) . .
C26B C21B C27B O22B 149(7) . .
C22B C21B C27B O22B -18(8) . .
C26B C21B C27B O21B -44(7) . .
C22B C21B C27B O21B 149(6) . .
